data_1556748
loop_
_publ_author_name
'Eikeland, Espen'
'Blichfeld, Anders B.'
'Borup, Kasper A.'
'Zhao, Kunpeng'
'Overgaard, Jacob'
'Shi, Xun'
'Chen, Lidong'
'Iversen, Bo B.'

_publ_section_title
;
 Crystal structure across the \b to \a phase transition in thermoelectric
 Cu<sub>2-<i>x</i></sub> Se.
;
_journal_coeditor_code LC5071SUP1
_journal_issue 'Pt 4'
_journal_name_full IUCrJ
_journal_page_first 476
_journal_page_last 485
_journal_paper_doi 10.1107/S2052252517005553
_journal_volume 4
_journal_year 2017
_chemical_formula_moiety '0.33(Cu5.85 Se3)'
_chemical_formula_sum 'Cu1.95 Se'
_chemical_formula_weight 202.76
_chemical_name_systematic alpha-Cu2-xSe
_space_group_crystal_system trigonal
_space_group_IT_number 166
_space_group_name_Hall '-R 3 2"'
_space_group_name_H-M_alt 'R -3 m :H'
_audit_creation_date 2017-01-24
_audit_creation_method
;
Olex2 1.2
(compiled 2017.01.04 svn.r3372 for OlexSys, GUI svn.r5292)
;
_cell_angle_alpha 90
_cell_angle_beta 90
_cell_angle_gamma 120
_cell_formula_units_Z 6
_cell_length_a 4.1227(8)
_cell_length_b 4.1227(8)
_cell_length_c 20.449(6)
_cell_measurement_reflns_used 574
_cell_measurement_temperature 295
_cell_measurement_theta_max 27.7130
_cell_measurement_theta_min 2.9500
_cell_volume 301.00(12)
_computing_cell_refinement 'CrysAlisPro 1.171.38.41 (Rigaku OD, 2015)'
_computing_data_collection 'CrysAlisPro 1.171.38.41 (Rigaku OD, 2015)'
_computing_data_reduction 'CrysAlisPro 1.171.38.41 (Rigaku OD, 2015)'
_computing_molecular_graphics 'Olex2 (Dolomanov et al., 2009)'
_computing_publication_material 'Olex2 (Dolomanov et al., 2009)'
_computing_structure_refinement 'ShelXL (Sheldrick, 2015)'
_computing_structure_solution 'ShelXT (Sheldrick, 2015)'
_diffrn_ambient_temperature 295.0
_diffrn_detector_area_resol_mean 10.3590
_diffrn_detector_type Atlas
_diffrn_measured_fraction_theta_full 1.000
_diffrn_measured_fraction_theta_max 1.000
_diffrn_measurement_details
;
List of Runs (angles in degrees, time in seconds):

  # Type    Start    End  Width  t~exp~   \w     \q     \k     \f   Frames
--------------------------------------------------------------------------
  1  \w    -25.00 119.00   1.00   60.00    --   18.69  77.00   0.00  144
  2  \w    -25.00 119.00   1.00   60.00    --   18.69  77.00-120.00  144
  3  \w    -16.00  27.00   1.00   60.00    --   18.69  77.00-180.00   43
  4  \w    -59.00  47.00   1.00   60.00    --  -19.62  77.00 120.00  106
;
_diffrn_measurement_device 'four-circle diffractometer'
_diffrn_measurement_device_type 'SuperNova, Single source at offset, Atlas'
_diffrn_measurement_method '\w scans'
_diffrn_radiation_type MoK\a
_diffrn_radiation_wavelength 0.71073
_diffrn_reflns_av_R_equivalents 0.0752
_diffrn_reflns_av_unetI/netI 0.0302
_diffrn_reflns_Laue_measured_fraction_full 1.000
_diffrn_reflns_Laue_measured_fraction_max 1.000
_diffrn_reflns_limit_h_max 5
_diffrn_reflns_limit_h_min -5
_diffrn_reflns_limit_k_max 3
_diffrn_reflns_limit_k_min -5
_diffrn_reflns_limit_l_max 24
_diffrn_reflns_limit_l_min -24
_diffrn_reflns_number 809
_diffrn_reflns_point_group_measured_fraction_full 1.000
_diffrn_reflns_point_group_measured_fraction_max 1.000
_diffrn_reflns_theta_full 25.242
_diffrn_reflns_theta_max 26.261
_diffrn_reflns_theta_min 2.988
_exptl_absorpt_coefficient_mu 38.277
_exptl_absorpt_correction_T_max 1.00000
_exptl_absorpt_correction_T_min 0.16926
_exptl_absorpt_correction_type multi-scan
_exptl_absorpt_process_details
;
CrysAlisPro 1.171.38.41 (Rigaku Oxford Diffraction, 2015)
Empirical absorption correction using spherical harmonics,
 implemented in SCALE3 ABSPACK scaling algorithm.
;
_exptl_crystal_colour 'metallic grayish gray'
_exptl_crystal_colour_lustre metallic
_exptl_crystal_colour_modifier grayish
_exptl_crystal_colour_primary gray
_exptl_crystal_density_diffrn 6.711
_exptl_crystal_description irregular
_exptl_crystal_F_000 543
_exptl_crystal_size_max 0.0908
_exptl_crystal_size_mid 0.0493
_exptl_crystal_size_min 0.0167
_refine_diff_density_max 1.324
_refine_diff_density_min -1.387
_refine_diff_density_rms 0.355
_refine_ls_extinction_method none
_refine_ls_goodness_of_fit_ref 1.217
_refine_ls_hydrogen_treatment undef
_refine_ls_matrix_type full
_refine_ls_number_parameters 19
_refine_ls_number_reflns 102
_refine_ls_number_restraints 1
_refine_ls_restrained_S_all 1.210
_refine_ls_R_factor_all 0.0605
_refine_ls_R_factor_gt 0.0593
_refine_ls_shift/su_max 0.000
_refine_ls_shift/su_mean 0.000
_refine_ls_structure_factor_coef Fsqd
_refine_ls_weighting_details 'w=1/[\s^2^(Fo^2^)+(0.0987P)^2^+11.9258P] where P=(Fo^2^+2Fc^2^)/3'
_refine_ls_weighting_scheme calc
_refine_ls_wR_factor_gt 0.1562
_refine_ls_wR_factor_ref 0.1575
_reflns_Friedel_coverage 0.000
_reflns_number_gt 99
_reflns_number_total 102
_reflns_threshold_expression 'I > 2\s(I)'
_cod_data_source_file lc5071.cif
_cod_data_source_block Cu1p95Se_CVT1_295K
_cod_original_cell_volume 301.00(15)
_cod_original_sg_symbol_H-M 'R -3 m'
_cod_database_code 1556748
_shelx_shelxl_version_number 2014/7
_shelx_space_group_comment
;
The symmetry employed for this shelxl refinement is uniquely defined
by the following loop, which should always be used as a source of
symmetry information in preference to the above space-group names.
They are only intended as comments.
;
_shelx_estimated_absorpt_t_max 0.567
_shelx_estimated_absorpt_t_min 0.129
_olex2_refinement_description
;
1. Others
 1*[Sof(Cu1A)]+1*[Sof(Cu1B)]+3*[Sof(Cu2)]=1.95 with esd of 0.01
 Fixed X: Se1(0.333301) Cu1B(0.6667) Cu1A(0.6667)
 Fixed Y: Se1(0.6667) Cu1B(0.333301) Cu1A(0.333301)
;

loop_
_space_group_symop_operation_xyz
'x, y, z'
'-y, x-y, z'
'-x+y, -x, z'
'x-y, -y, -z'
'-x, -x+y, -z'
'y, x, -z'
'x+2/3, y+1/3, z+1/3'
'-y+2/3, x-y+1/3, z+1/3'
'-x+y+2/3, -x+1/3, z+1/3'
'x-y+2/3, -y+1/3, -z+1/3'
'-x+2/3, -x+y+1/3, -z+1/3'
'y+2/3, x+1/3, -z+1/3'
'x+1/3, y+2/3, z+2/3'
'-y+1/3, x-y+2/3, z+2/3'
'-x+y+1/3, -x+2/3, z+2/3'
'x-y+1/3, -y+2/3, -z+2/3'
'-x+1/3, -x+y+2/3, -z+2/3'
'y+1/3, x+2/3, -z+2/3'
'-x, -y, -z'
'y, -x+y, -z'
'x-y, x, -z'
'-x+y, y, z'
'x, x-y, z'
'-y, -x, z'
'-x+2/3, -y+1/3, -z+1/3'
'y+2/3, -x+y+1/3, -z+1/3'
'x-y+2/3, x+1/3, -z+1/3'
'-x+y+2/3, y+1/3, z+1/3'
'x+2/3, x-y+1/3, z+1/3'
'-y+2/3, -x+1/3, z+1/3'
'-x+1/3, -y+2/3, -z+2/3'
'y+1/3, -x+y+2/3, -z+2/3'
'x-y+1/3, x+2/3, -z+2/3'
'-x+y+1/3, y+2/3, z+2/3'
'x+1/3, x-y+2/3, z+2/3'
'-y+1/3, -x+2/3, z+2/3'

loop_
_atom_site_label
_atom_site_type_symbol
_atom_site_fract_x
_atom_site_fract_y
_atom_site_fract_z
_atom_site_U_iso_or_equiv
_atom_site_adp_type
_atom_site_occupancy
_atom_site_site_symmetry_order
_atom_site_calc_flag
_atom_site_refinement_flags_posn
_atom_site_refinement_flags_adp
_atom_site_refinement_flags_occupancy
_atom_site_disorder_assembly
_atom_site_disorder_group
Se1 Se 0.3333 0.6667 0.42506(12) 0.0245(11) Uani 1 6 d S T P . .
Cu1B Cu 0.6667 0.3333 0.4053(8) 0.054(5) Uani 0.64(3) 6 d S T P A 3
Cu2 Cu 0.140(2) 0.0702(11) 0.3589(3) 0.051(3) Uani 0.322(6) 2 d S T P B 4
Cu1A Cu 0.6667 0.3333 0.4522(10) 0.045(5) Uani 0.34(3) 6 d S T P A 2

loop_
_atom_site_aniso_label
_atom_site_aniso_U_11
_atom_site_aniso_U_22
_atom_site_aniso_U_33
_atom_site_aniso_U_23
_atom_site_aniso_U_13
_atom_site_aniso_U_12
Se1 0.0223(12) 0.0223(12) 0.0287(17) 0.000 0.000 0.0112(6)
Cu1B 0.029(3) 0.029(3) 0.104(13) 0.000 0.000 0.0145(14)
Cu2 0.049(5) 0.058(4) 0.043(4) -0.0037(13) -0.007(3) 0.025(2)
Cu1A 0.045(5) 0.045(5) 0.044(12) 0.000 0.000 0.023(3)

loop_
_atom_type_symbol
_atom_type_description
_atom_type_scat_dispersion_real
_atom_type_scat_dispersion_imag
_atom_type_scat_source
Cu Cu 0.3200 1.2650 'International Tables Vol C Tables 4.2.6.8 and 6.1.1.4'
Se Se -0.0930 2.2260 'International Tables Vol C Tables 4.2.6.8 and 6.1.1.4'

loop_
_geom_angle_atom_site_label_1
_geom_angle_atom_site_label_2
_geom_angle_atom_site_label_3
_geom_angle
_geom_angle_site_symmetry_1
_geom_angle_site_symmetry_3
Cu1B Se1 Cu1B 117.3(2) 1_565 1_455
Cu1B Se1 Cu1B 117.2(2) 1_565 .
Cu1B Se1 Cu1B 117.2(2) 1_455 .
Cu2 Se1 Cu2 50.8(2) 31 3_565
Cu2 Se1 Cu2 69.68(18) 32 1_565
Cu2 Se1 Cu2 69.68(18) 32 3_565
Cu2 Se1 Cu2 55.08(14) 33 3_565
Cu2 Se1 Cu2 20.4(3) 31 33
Cu2 Se1 Cu2 55.08(14) 31 1_565
Cu2 Se1 Cu2 20.4(3) 31 32
Cu2 Se1 Cu2 19.5(3) 3_565 1_565
Cu2 Se1 Cu2 20.4(3) 33 32
Cu2 Se1 Cu2 50.8(2) 33 1_565
Cu1A Se1 Cu1A 115.0(4) 1_565 .
Cu1A Se1 Cu1A 76.9(5) . 19_666
Cu1A Se1 Cu1A 115.0(4) 1_565 1_455
Cu1A Se1 Cu1A 115.0(4) 1_455 .
Cu1A Se1 Cu1A 76.9(5) 1_565 19_666
Cu1A Se1 Cu1A 76.9(5) 1_455 19_666
Se1 Cu1B Se1 117.2(2) 1_545 .
Se1 Cu1B Se1 117.2(2) 1_655 .
Se1 Cu1B Se1 117.3(2) 1_655 1_545
Se1 Cu1B Cu1B 99.6(4) . 31_655
Se1 Cu1B Cu1B 99.7(4) 1_655 31_655
Se1 Cu1B Cu1B 99.7(4) 1_545 31_655
Se1 Cu2 Se1 124.92(14) 31 1_545
Se1 Cu2 Se1 124.92(14) 31 .
Se1 Cu2 Se1 107.2(3) 1_545 .
Se1 Cu2 Cu2 73.1(3) 31 33
Se1 Cu2 Cu2 53.34(12) . 33
Se1 Cu2 Cu2 124.20(11) . 32_445
Se1 Cu2 Cu2 143.7(3) 1_545 33
Se1 Cu2 Cu2 108.5(3) 1_545 32_445
Se1 Cu2 Cu2 57.0(2) 31 32_445
Se1 Cu2 Cu2 57.0(2) 31 33_445
Se1 Cu2 Cu2 124.20(11) 1_545 33_445
Se1 Cu2 Cu2 108.5(3) . 33_445
Cu2 Cu2 Se1 80.24(17) 2 .
Cu2 Cu2 Se1 64.9(3) 31 31
Cu2 Cu2 Se1 62.0(2) 33_545 1_545
Cu2 Cu2 Se1 129.47(18) 3 .
Cu2 Cu2 Se1 129.47(18) 2 1_545
Cu2 Cu2 Se1 62.0(2) 32 .
Cu2 Cu2 Se1 60.04(18) 31_545 1_545
Cu2 Cu2 Se1 138.5(2) 33_545 .
Cu2 Cu2 Se1 64.9(3) 31_545 31
Cu2 Cu2 Se1 60.03(18) 31 .
Cu2 Cu2 Se1 80.24(17) 3 1_545
Cu2 Cu2 Se1 158.8(5) 31_545 .
Cu2 Cu2 Se1 158.8(6) 31 1_545
Cu2 Cu2 Se1 67.3(3) 32 31
Cu2 Cu2 Se1 79.80(16) 2 31
Cu2 Cu2 Se1 67.3(3) 33_545 31
Cu2 Cu2 Se1 79.80(16) 3 31
Cu2 Cu2 Se1 138.5(2) 32 1_545
Cu2 Cu2 Cu2 125.5(6) 31 31_545
Cu2 Cu2 Cu2 114.7(5) 32 31_545
Cu2 Cu2 Cu2 29.4(2) 2 33_445
Cu2 Cu2 Cu2 60.001(3) 2 3
Cu2 Cu2 Cu2 22.0(4) 33_545 31_545
Cu2 Cu2 Cu2 89.999(4) 2 32
Cu2 Cu2 Cu2 77.0(5) 31 33_445
Cu2 Cu2 Cu2 139.2(2) 3 32
Cu2 Cu2 Cu2 109.8(4) 33_545 33
Cu2 Cu2 Cu2 139.2(2) 2 33_545
Cu2 Cu2 Cu2 114.7(5) 33_545 31
Cu2 Cu2 Cu2 90.000(4) 3 33_545
Cu2 Cu2 Cu2 96.3(3) 32 33_445
Cu2 Cu2 Cu2 43.96(14) 2 32_445
Cu2 Cu2 Cu2 121.0(4) 2 31_545
Cu2 Cu2 Cu2 29.4(2) 3 32_445
Cu2 Cu2 Cu2 92.1(3) 33 33_445
Cu2 Cu2 Cu2 109.8(4) 32 32_445
Cu2 Cu2 Cu2 15.1(3) 31 33
Cu2 Cu2 Cu2 96.3(3) 33_545 32_445
Cu2 Cu2 Cu2 22.0(4) 32 31
Cu2 Cu2 Cu2 92.6(3) 31 32_445
Cu2 Cu2 Cu2 107.5(3) 32_445 33
Cu2 Cu2 Cu2 77.0(5) 31_545 32_445
Cu2 Cu2 Cu2 43.96(14) 3 33_445
Cu2 Cu2 Cu2 98.4(4) 32 33_545
Cu2 Cu2 Cu2 109.8(4) 33_545 33_445
Cu2 Cu2 Cu2 68.0(4) 2 31
Cu2 Cu2 Cu2 92.6(3) 31_545 33_445
Cu2 Cu2 Cu2 121.0(4) 3 31
Cu2 Cu2 Cu2 68.0(4) 3 31_545
Cu2 Cu2 Cu2 81.29(13) 2 33
Cu2 Cu2 Cu2 17.4(3) 32_445 33_445
Cu2 Cu2 Cu2 136.04(14) 3 33
Cu2 Cu2 Cu2 11.42(18) 32 33
Cu2 Cu2 Cu2 125.7(5) 31_545 33
Se1 Cu1A Se1 115.0(4) 1_655 1_545
Se1 Cu1A Se1 103.1(5) 1_545 19_666
Se1 Cu1A Se1 103.1(5) 1_655 19_666
Se1 Cu1A Se1 115.0(4) 1_655 .
Se1 Cu1A Se1 103.1(5) . 19_666
Se1 Cu1A Se1 115.0(4) 1_545 .

loop_
_geom_bond_atom_site_label_1
_geom_bond_atom_site_label_2
_geom_bond_distance
_geom_bond_site_symmetry_2
Se1 Cu1B 2.414(3) 1_565
Se1 Cu1B 2.414(3) 1_455
Se1 Cu1B 2.415(3) .
Se1 Cu2 2.560(4) 1_565
Se1 Cu2 2.560(4) 3_565
Se1 Cu2 2.450(6) 32
Se1 Cu2 2.450(6) 33
Se1 Cu2 2.450(6) 31
Se1 Cu1A 2.444(5) 1_455
Se1 Cu1A 2.444(5) 1_565
Se1 Cu1A 2.51(2) 19_666
Se1 Cu1A 2.445(5) .
Cu1B Se1 2.414(3) 1_655
Cu1B Se1 2.414(3) 1_545
Cu1B Cu1B 2.94(3) 31_655
Cu2 Se1 2.560(4) 1_545
Cu2 Se1 2.450(6) 31
Cu2 Cu2 2.150(10) 32
Cu2 Cu2 0.868(14) 3
Cu2 Cu2 2.864(7) 33
Cu2 Cu2 2.150(10) 33_545
Cu2 Cu2 2.864(7) 32_445
Cu2 Cu2 2.319(6) 31
Cu2 Cu2 2.864(7) 33_445
Cu2 Cu2 2.319(6) 31_545
Cu2 Cu2 0.868(14) 2
Cu1A Se1 2.444(5) 1_655
Cu1A Se1 2.51(2) 19_666
Cu1A Se1 2.444(5) 1_545
